data_1513745
loop_
_publ_author_name
'Ichikawa, Tomohiro'
'Morimoto, Masakazu'
'Irie, Masahiro'

_publ_section_title
;
 Asymmetric photoreaction of a diarylethene in hydrogen-bonded cocrystals
 with chiral molecules.
;
_journal_issue 2
_journal_name_full
'Photochemical &amp; photobiological sciences : Official journal of the European Photochemistry Association and the European Society for Photobiology'
_journal_page_first 199
_journal_page_last 204
_journal_paper_doi 10.1039/c3pp50239b
_journal_volume 13
_journal_year 2014
_chemical_formula_sum 'C27 H20 F6 N2 S2'
_chemical_formula_weight 550.57
_chemical_name_systematic
; 
 ? 
;
_space_group_IT_number 14
_symmetry_cell_setting monoclinic
_symmetry_space_group_name_Hall '-P 2ybc'
_symmetry_space_group_name_H-M 'P 1 21/c 1'
_atom_sites_solution_hydrogens geom
_atom_sites_solution_primary direct
_atom_sites_solution_secondary difmap
_audit_creation_method SHELXL-97
_cell_angle_alpha 90.00
_cell_angle_beta 113.500(14)
_cell_angle_gamma 90.00
_cell_formula_units_Z 4
_cell_length_a 15.522(14)
_cell_length_b 11.509(10)
_cell_length_c 15.025(13)
_cell_measurement_reflns_used 2382
_cell_measurement_temperature 93(2)
_cell_measurement_theta_max 20.52
_cell_measurement_theta_min 2.28
_cell_volume 2461(4)
_computing_cell_refinement 'Bruker SMART'
_computing_data_collection 'Bruker SMART'
_computing_data_reduction 'Bruker SAINT'
_computing_molecular_graphics 'Bruker SHELXTL'
_computing_publication_material 'Bruker SHELXTL'
_computing_structure_refinement 'SHELXL-97 (Sheldrick, 1997)'
_computing_structure_solution 'SHELXS-97 (Sheldrick, 1990)'
_diffrn_ambient_temperature 93(2)
_diffrn_measured_fraction_theta_full 0.999
_diffrn_measured_fraction_theta_max 0.999
_diffrn_measurement_device_type 'CCD area detector'
_diffrn_measurement_method 'omega scans'
_diffrn_radiation_monochromator graphite
_diffrn_radiation_source 'fine-focus sealed tube'
_diffrn_radiation_type MoK\a
_diffrn_radiation_wavelength 0.71073
_diffrn_reflns_av_R_equivalents 0.1679
_diffrn_reflns_av_sigmaI/netI 0.1216
_diffrn_reflns_limit_h_max 19
_diffrn_reflns_limit_h_min -19
_diffrn_reflns_limit_k_max 14
_diffrn_reflns_limit_k_min -14
_diffrn_reflns_limit_l_max 18
_diffrn_reflns_limit_l_min -18
_diffrn_reflns_number 25965
_diffrn_reflns_theta_full 26.37
_diffrn_reflns_theta_max 26.37
_diffrn_reflns_theta_min 1.43
_exptl_absorpt_coefficient_mu 0.282
_exptl_absorpt_correction_type none
_exptl_crystal_colour colorless
_exptl_crystal_density_diffrn 1.486
_exptl_crystal_density_method 'not measured'
_exptl_crystal_description plate
_exptl_crystal_F_000 1128
_exptl_crystal_size_max 0.30
_exptl_crystal_size_mid 0.20
_exptl_crystal_size_min 0.10
_refine_diff_density_max 0.834
_refine_diff_density_min -0.537
_refine_diff_density_rms 0.093
_refine_ls_extinction_method none
_refine_ls_goodness_of_fit_ref 0.999
_refine_ls_hydrogen_treatment constr
_refine_ls_matrix_type full
_refine_ls_number_parameters 402
_refine_ls_number_reflns 5033
_refine_ls_number_restraints 0
_refine_ls_restrained_S_all 0.999
_refine_ls_R_factor_all 0.1134
_refine_ls_R_factor_gt 0.0686
_refine_ls_shift/su_max 0.001
_refine_ls_shift/su_mean 0.000
_refine_ls_structure_factor_coef Fsqd
_refine_ls_weighting_details 'calc w=1/[\s^2^(Fo^2^)+(0.0651P)^2^+0.0000P] where P=(Fo^2^+2Fc^2^)/3'
_refine_ls_weighting_scheme calc
_refine_ls_wR_factor_gt 0.1470
_refine_ls_wR_factor_ref 0.1644
_reflns_number_gt 3328
_reflns_number_total 5033
_reflns_threshold_expression >2sigma(I)
_cod_data_source_file c3pp50239b.txt
_cod_data_source_block 1a
_cod_depositor_comments
;
The following automatic conversions were performed:

'_symmetry_cell_setting' value 'Monoclinic' changed to 'monoclinic'
according to
/usr/data/users/saulius/automatic-downloads/current/RSC/lib/dictionaries/cif_core.dic
dictionary named 'cif_core.dic' version 2.4.2 from 2011-04-26.

Automatic conversion script
Id: cif_fix_values 2281 2013-09-26 08:29:07Z andrius 
;
_cod_original_sg_symbol_H-M P2(1)/c
_cod_database_code 1513745

loop_
_symmetry_equiv_pos_as_xyz
'x, y, z'
'-x, y+1/2, -z+1/2'
'-x, -y, -z'
'x, -y-1/2, z-1/2'

loop_
_atom_site_label
_atom_site_type_symbol
_atom_site_fract_x
_atom_site_fract_y
_atom_site_fract_z
_atom_site_U_iso_or_equiv
_atom_site_adp_type
_atom_site_occupancy
_atom_site_symmetry_multiplicity
_atom_site_calc_flag
_atom_site_refinement_flags
_atom_site_disorder_assembly
_atom_site_disorder_group
C1 C 0.3379(3) 0.1896(3) 0.9941(3) 0.0263(9) Uani 1 1 d . . .
H1A H 0.2949 0.1283 0.9963 0.039 Uiso 1 1 calc R . .
H1B H 0.3934 0.1908 1.0555 0.039 Uiso 1 1 calc R . .
H1C H 0.3571 0.1744 0.9405 0.039 Uiso 1 1 calc R . .
C2 C 0.2889(3) 0.3051(3) 0.9788(2) 0.0193(8) Uani 1 1 d . . .
C3 C 0.1941(3) 0.3291(3) 0.9413(2) 0.0195(8) Uani 1 1 d . . .
C4 C 0.1188(2) 0.2445(3) 0.8952(3) 0.0186(8) Uani 1 1 d . A .
C5 C 0.0303(3) 0.2462(3) 0.9118(3) 0.0233(9) Uani 1 1 d . . .
C7 C 0.0260(3) 0.0943(4) 0.8005(3) 0.0270(10) Uani 1 1 d . . .
C8 C 0.1158(3) 0.1601(3) 0.8313(3) 0.0205(8) Uani 1 1 d . A .
C9 C 0.1834(2) 0.1345(3) 0.7891(2) 0.0191(8) Uani 1 1 d . . .
C10 C 0.2176(3) 0.2155(3) 0.7446(2) 0.0212(9) Uani 1 1 d . A .
C11 C 0.1907(3) 0.3401(3) 0.7234(3) 0.0267(9) Uani 1 1 d . . .
H11A H 0.1238 0.3495 0.7095 0.040 Uiso 1 1 calc R A .
H11B H 0.2027 0.3650 0.6669 0.040 Uiso 1 1 calc R . .
H11C H 0.2280 0.3877 0.7797 0.040 Uiso 1 1 calc R . .
C12 C 0.1761(3) 0.4500(3) 0.9469(3) 0.0213(9) Uani 1 1 d . . .
H12 H 0.1145 0.4811 0.9266 0.026 Uiso 1 1 calc R . .
C13 C 0.2543(3) 0.5165(3) 0.9837(2) 0.0192(8) Uani 1 1 d . . .
C14 C 0.2614(3) 0.6427(3) 0.9953(2) 0.0211(9) Uani 1 1 d . . .
C15 C 0.1851(3) 0.7082(3) 0.9931(3) 0.0221(9) Uani 1 1 d . . .
H15 H 0.1280 0.6710 0.9857 0.026 Uiso 1 1 calc R . .
C16 C 0.1929(3) 0.8252(4) 1.0015(3) 0.0288(10) Uani 1 1 d . . .
H16 H 0.1394 0.8676 0.9989 0.035 Uiso 1 1 calc R . .
C17 C 0.3450(3) 0.8223(3) 1.0167(2) 0.0231(9) Uani 1 1 d . . .
C18 C 0.3422(3) 0.7025(3) 1.0072(3) 0.0222(9) Uani 1 1 d . . .
H18 H 0.3960 0.6616 1.0089 0.027 Uiso 1 1 calc R . .
C19 C 0.4328(3) 0.8896(4) 1.0296(3) 0.0314(10) Uani 1 1 d . . .
H19A H 0.4261 0.9701 1.0471 0.047 Uiso 1 1 calc R . .
H19B H 0.4421 0.8884 0.9688 0.047 Uiso 1 1 calc R . .
H19C H 0.4871 0.8539 1.0813 0.047 Uiso 1 1 calc R . .
C20 C 0.2246(2) 0.0229(3) 0.7944(2) 0.0190(8) Uani 1 1 d . A .
H20 H 0.2074 -0.0431 0.8217 0.023 Uiso 1 1 calc R . .
C21 C 0.2909(2) 0.0197(3) 0.7566(2) 0.0189(8) Uani 1 1 d . . .
C22 C 0.3503(2) -0.0781(3) 0.7543(2) 0.0177(8) Uani 1 1 d . A .
C23 C 0.3247(3) -0.1917(3) 0.7633(2) 0.0220(9) Uani 1 1 d . . .
H23 H 0.2664 -0.2066 0.7681 0.026 Uiso 1 1 calc R A .
C24 C 0.3823(3) -0.2823(3) 0.7654(2) 0.0219(9) Uani 1 1 d . A .
C25 C 0.4884(3) -0.1589(3) 0.7484(3) 0.0232(9) Uani 1 1 d . A .
H25 H 0.5461 -0.1468 0.7419 0.028 Uiso 1 1 calc R . .
C26 C 0.4358(3) -0.0630(3) 0.7463(2) 0.0199(8) Uani 1 1 d . . .
H26 H 0.4572 0.0125 0.7395 0.024 Uiso 1 1 calc R A .
C27 C 0.3544(3) -0.4062(3) 0.7742(3) 0.0267(10) Uani 1 1 d . . .
H27A H 0.3410 -0.4471 0.7129 0.040 Uiso 1 1 calc R A .
H27B H 0.2982 -0.4064 0.7887 0.040 Uiso 1 1 calc R . .
H27C H 0.4060 -0.4453 0.8265 0.040 Uiso 1 1 calc R . .
C6A C -0.0181(8) 0.1329(11) 0.8744(8) 0.037(3) Uani 0.595(5) 1 d P A 1
C6B C -0.0382(11) 0.1623(15) 0.8292(10) 0.027(3) Uani 0.405(5) 1 d P A 2
F1A F -0.0260(6) 0.3363(7) 0.8646(4) 0.0323(16) Uani 0.595(5) 1 d P A 1
F2A F 0.0451(4) 0.2615(5) 1.0070(4) 0.0320(14) Uani 0.595(5) 1 d P A 1
F3A F -0.1116(13) 0.1396(14) 0.8339(14) 0.056(4) Uani 0.595(5) 1 d P A 1
F4A F 0.0043(3) 0.0531(4) 0.9465(3) 0.0439(15) Uani 0.595(5) 1 d P A 1
F5A F -0.0346(4) 0.1238(6) 0.7114(5) 0.0429(16) Uani 0.595(5) 1 d P A 1
F6A F 0.0328(9) -0.0230(10) 0.8000(6) 0.039(2) Uani 0.595(5) 1 d P A 1
F1B F -0.0094(9) 0.3505(12) 0.9086(7) 0.037(3) Uani 0.405(5) 1 d P A 2
F2B F 0.0443(6) 0.1971(8) 0.9967(6) 0.032(2) Uani 0.405(5) 1 d P A 2
F3B F -0.0929(4) 0.2336(6) 0.7535(4) 0.039(2) Uani 0.405(5) 1 d P A 2
F4B F -0.0963(19) 0.1028(19) 0.8529(19) 0.045(5) Uani 0.405(5) 1 d P A 2
F5B F -0.0111(6) 0.0740(10) 0.7006(6) 0.045(3) Uani 0.405(5) 1 d P A 2
F6B F 0.0414(12) -0.0125(13) 0.8401(8) 0.033(3) Uani 0.405(5) 1 d P A 2
N1 N 0.2713(2) 0.8864(3) 1.0134(2) 0.0272(8) Uani 1 1 d . . .
N2 N 0.4653(2) -0.2684(3) 0.7589(2) 0.0220(7) Uani 1 1 d . . .
S1 S 0.35362(7) 0.42954(9) 1.01517(7) 0.0212(3) Uani 1 1 d . . .
S2 S 0.30129(7) 0.15556(9) 0.71187(7) 0.0228(3) Uani 1 1 d . A .

loop_
_atom_site_aniso_label
_atom_site_aniso_U_11
_atom_site_aniso_U_22
_atom_site_aniso_U_33
_atom_site_aniso_U_23
_atom_site_aniso_U_13
_atom_site_aniso_U_12
C1 0.025(2) 0.026(2) 0.022(2) -0.0038(17) 0.0041(18) 0.0027(19)
C2 0.023(2) 0.024(2) 0.0124(18) -0.0034(16) 0.0088(16) -0.0025(17)
C3 0.026(2) 0.020(2) 0.0156(18) -0.0028(16) 0.0109(17) 0.0003(17)
C4 0.0123(19) 0.023(2) 0.0184(19) -0.0018(16) 0.0042(16) -0.0004(16)
C5 0.024(2) 0.023(2) 0.025(2) -0.0028(18) 0.0117(18) 0.0009(18)
C7 0.024(2) 0.025(2) 0.029(2) -0.0094(19) 0.0065(19) -0.0010(18)
C8 0.018(2) 0.022(2) 0.0177(19) 0.0024(16) 0.0029(16) 0.0020(17)
C9 0.0160(19) 0.022(2) 0.0146(18) -0.0020(16) 0.0008(16) 0.0005(17)
C10 0.022(2) 0.027(2) 0.0126(18) -0.0041(16) 0.0045(16) 0.0029(18)
C11 0.032(2) 0.023(2) 0.027(2) 0.0019(18) 0.0142(19) 0.0042(19)
C12 0.017(2) 0.028(2) 0.0182(19) -0.0024(17) 0.0055(16) 0.0013(18)
C13 0.023(2) 0.023(2) 0.0117(18) 0.0015(15) 0.0068(16) 0.0074(18)
C14 0.018(2) 0.033(2) 0.0104(18) 0.0007(16) 0.0041(16) -0.0014(18)
C15 0.023(2) 0.026(2) 0.0188(19) -0.0031(17) 0.0093(17) -0.0019(18)
C16 0.027(2) 0.038(3) 0.022(2) 0.0006(19) 0.0105(18) 0.003(2)
C17 0.026(2) 0.029(2) 0.0148(19) 0.0018(17) 0.0085(17) -0.0042(19)
C18 0.023(2) 0.024(2) 0.019(2) -0.0001(17) 0.0085(17) 0.0005(18)
C19 0.034(3) 0.026(2) 0.036(2) -0.0011(19) 0.016(2) -0.008(2)
C20 0.019(2) 0.024(2) 0.0131(18) -0.0013(16) 0.0052(16) -0.0012(17)
C21 0.0171(19) 0.023(2) 0.0123(18) -0.0036(16) 0.0013(15) -0.0033(17)
C22 0.018(2) 0.022(2) 0.0113(18) -0.0033(16) 0.0049(16) -0.0007(17)
C23 0.022(2) 0.027(2) 0.0170(19) -0.0042(17) 0.0075(17) -0.0058(18)
C24 0.028(2) 0.025(2) 0.0124(18) -0.0032(16) 0.0070(17) -0.0005(19)
C25 0.018(2) 0.032(2) 0.0183(19) -0.0001(18) 0.0064(17) -0.0029(19)
C26 0.025(2) 0.020(2) 0.0140(18) -0.0004(16) 0.0072(16) -0.0037(17)
C27 0.032(2) 0.020(2) 0.032(2) 0.0015(17) 0.017(2) 0.0025(18)
C6A 0.018(6) 0.054(8) 0.042(7) -0.007(6) 0.016(6) 0.000(5)
C6B 0.015(8) 0.044(9) 0.024(8) -0.011(7) 0.009(7) -0.008(6)
F1A 0.023(3) 0.027(3) 0.046(4) 0.000(3) 0.012(4) 0.004(2)
F2A 0.026(3) 0.048(4) 0.028(3) -0.007(3) 0.017(2) -0.002(3)
F3A 0.024(5) 0.057(9) 0.090(9) -0.036(6) 0.025(5) -0.017(5)
F4A 0.054(3) 0.035(3) 0.062(3) 0.001(2) 0.043(3) -0.003(2)
F5A 0.028(3) 0.061(5) 0.032(3) -0.018(3) 0.003(2) -0.006(3)
F6A 0.035(4) 0.031(3) 0.059(6) -0.016(5) 0.026(5) -0.009(3)
F1B 0.028(6) 0.040(5) 0.049(7) -0.006(6) 0.021(6) 0.003(4)
F2B 0.027(4) 0.051(6) 0.023(4) 0.002(4) 0.014(3) -0.008(5)
F3B 0.020(3) 0.062(5) 0.031(4) -0.006(3) 0.004(3) 0.007(3)
F4B 0.034(9) 0.057(12) 0.061(8) -0.023(8) 0.038(8) -0.016(8)
F5B 0.022(4) 0.082(8) 0.024(4) -0.024(5) 0.004(3) 0.004(4)
F6B 0.029(5) 0.020(5) 0.051(8) 0.000(6) 0.017(7) -0.008(4)
N1 0.033(2) 0.027(2) 0.0240(18) 0.0015(15) 0.0131(16) 0.0002(16)
N2 0.0203(18) 0.028(2) 0.0179(16) -0.0001(14) 0.0075(14) -0.0020(15)
S1 0.0206(5) 0.0241(6) 0.0181(5) -0.0028(4) 0.0071(4) -0.0018(4)
S2 0.0295(6) 0.0225(6) 0.0203(5) 0.0018(4) 0.0142(4) 0.0027(5)

loop_
_atom_type_symbol
_atom_type_description
_atom_type_scat_dispersion_real
_atom_type_scat_dispersion_imag
_atom_type_scat_source
C C 0.0033 0.0016 'International Tables Vol C Tables 4.2.6.8 and 6.1.1.4'
H H 0.0000 0.0000 'International Tables Vol C Tables 4.2.6.8 and 6.1.1.4'
N N 0.0061 0.0033 'International Tables Vol C Tables 4.2.6.8 and 6.1.1.4'
F F 0.0171 0.0103 'International Tables Vol C Tables 4.2.6.8 and 6.1.1.4'
S S 0.1246 0.1234 'International Tables Vol C Tables 4.2.6.8 and 6.1.1.4'

loop_
_geom_angle_atom_site_label_1
_geom_angle_atom_site_label_2
_geom_angle_atom_site_label_3
_geom_angle
C2 C1 H1A 109.5
C2 C1 H1B 109.5
H1A C1 H1B 109.5
C2 C1 H1C 109.5
H1A C1 H1C 109.5
H1B C1 H1C 109.5
C3 C2 C1 129.2(4)
C3 C2 S1 111.1(3)
C1 C2 S1 119.7(3)
C2 C3 C12 111.9(3)
C2 C3 C4 125.5(3)
C12 C3 C4 122.5(3)
C8 C4 C3 127.4(3)
C8 C4 C5 110.8(3)
C3 C4 C5 121.7(3)
F2B C5 F1B 108.2(6)
F1A C5 F2A 104.7(4)
F2B C5 C4 110.2(5)
F1B C5 C4 116.5(7)
F1A C5 C4 111.5(5)
F2A C5 C4 113.3(4)
F1A C5 C6A 110.3(6)
F2A C5 C6A 110.8(5)
C4 C5 C6A 106.5(5)
F2B C5 C6B 107.0(7)
F1B C5 C6B 111.0(8)
C4 C5 C6B 103.5(6)
F5A C7 F6A 105.8(5)
F6B C7 F5B 104.3(7)
F6A C7 F5B 80.1(6)
F6B C7 C6B 112.4(9)
F5B C7 C6B 111.7(7)
F5A C7 C8 112.3(4)
F6B C7 C8 110.4(8)
F6A C7 C8 116.4(6)
F5B C7 C8 110.7(5)
C6B C7 C8 107.5(7)
F5A C7 C6A 107.6(5)
F6A C7 C6A 109.8(7)
C8 C7 C6A 104.6(5)
C4 C8 C9 128.8(4)
C4 C8 C7 110.4(3)
C9 C8 C7 120.6(3)
C10 C9 C20 112.9(3)
C10 C9 C8 124.1(3)
C20 C9 C8 122.9(3)
C9 C10 C11 129.0(3)
C9 C10 S2 110.6(3)
C11 C10 S2 120.4(3)
C10 C11 H11A 109.5
C10 C11 H11B 109.5
H11A C11 H11B 109.5
C10 C11 H11C 109.5
H11A C11 H11C 109.5
H11B C11 H11C 109.5
C13 C12 C3 114.2(3)
C13 C12 H12 122.9
C3 C12 H12 122.9
C12 C13 C14 128.5(3)
C12 C13 S1 109.9(3)
C14 C13 S1 121.6(3)
C18 C14 C15 117.0(4)
C18 C14 C13 122.2(4)
C15 C14 C13 120.8(3)
C16 C15 C14 119.6(4)
C16 C15 H15 120.2
C14 C15 H15 120.2
C15 C16 N1 124.8(4)
C15 C16 H16 117.6
N1 C16 H16 117.6
N1 C17 C18 123.4(4)
N1 C17 C19 115.6(4)
C18 C17 C19 120.9(4)
C14 C18 C17 120.0(4)
C14 C18 H18 120.0
C17 C18 H18 120.0
C17 C19 H19A 109.5
C17 C19 H19B 109.5
H19A C19 H19B 109.5
C17 C19 H19C 109.5
H19A C19 H19C 109.5
H19B C19 H19C 109.5
C21 C20 C9 113.5(3)
C21 C20 H20 123.2
C9 C20 H20 123.2
C20 C21 C22 128.3(4)
C20 C21 S2 109.9(3)
C22 C21 S2 121.8(3)
C26 C22 C23 116.5(3)
C26 C22 C21 122.6(3)
C23 C22 C21 120.9(3)
C24 C23 C22 120.7(4)
C24 C23 H23 119.7
C22 C23 H23 119.7
N2 C24 C23 123.2(4)
N2 C24 C27 115.8(3)
C23 C24 C27 121.0(4)
N2 C25 C26 125.4(4)
N2 C25 H25 117.3
C26 C25 H25 117.3
C25 C26 C22 118.7(4)
C25 C26 H26 120.7
C22 C26 H26 120.7
C24 C27 H27A 109.5
C24 C27 H27B 109.5
H27A C27 H27B 109.5
C24 C27 H27C 109.5
H27A C27 H27C 109.5
H27B C27 H27C 109.5
F3A C6A F4A 106.9(12)
F3A C6A C5 114.4(11)
F4A C6A C5 111.1(8)
F3A C6A C7 113.1(11)
F4A C6A C7 109.0(8)
C5 C6A C7 102.4(7)
F4B C6B F3B 105.9(16)
F4B C6B C7 115.6(15)
F3B C6B C7 110.0(10)
F4B C6B C5 115.3(15)
F3B C6B C5 106.3(11)
C7 C6B C5 103.4(9)
C17 N1 C16 115.2(4)
C25 N2 C24 115.6(3)
C2 S1 C13 92.9(2)
C10 S2 C21 93.10(19)

loop_
_geom_bond_atom_site_label_1
_geom_bond_atom_site_label_2
_geom_bond_distance
C1 C2 1.503(5)
C1 H1A 0.9800
C1 H1B 0.9800
C1 H1C 0.9800
C2 C3 1.377(5)
C2 S1 1.709(4)
C3 C12 1.429(5)
C3 C4 1.465(5)
C4 C8 1.353(5)
C4 C5 1.491(5)
C5 F2B 1.331(9)
C5 F1B 1.342(14)
C5 F1A 1.359(9)
C5 F2A 1.366(7)
C5 C6A 1.499(13)
C5 C6B 1.598(16)
C7 F5A 1.337(7)
C7 F6B 1.344(17)
C7 F6A 1.354(12)
C7 F5B 1.396(9)
C7 C6B 1.461(16)
C7 C8 1.488(5)
C7 C6A 1.584(12)
C8 C9 1.456(5)
C9 C10 1.371(5)
C9 C20 1.423(5)
C10 C11 1.491(5)
C10 S2 1.708(4)
C11 H11A 0.9800
C11 H11B 0.9800
C11 H11C 0.9800
C12 C13 1.353(5)
C12 H12 0.9500
C13 C14 1.463(6)
C13 S1 1.737(4)
C14 C18 1.378(5)
C14 C15 1.393(5)
C15 C16 1.353(6)
C15 H15 0.9500
C16 N1 1.356(5)
C16 H16 0.9500
C17 N1 1.346(5)
C17 C18 1.384(6)
C17 C19 1.511(5)
C18 H18 0.9500
C19 H19A 0.9800
C19 H19B 0.9800
C19 H19C 0.9800
C20 C21 1.361(5)
C20 H20 0.9500
C21 C22 1.463(5)
C21 S2 1.735(4)
C22 C26 1.390(5)
C22 C23 1.390(5)
C23 C24 1.365(5)
C23 H23 0.9500
C24 N2 1.340(5)
C24 C27 1.511(5)
C25 N2 1.336(5)
C25 C26 1.366(5)
C25 H25 0.9500
C26 H26 0.9500
C27 H27A 0.9800
C27 H27B 0.9800
C27 H27C 0.9800
C6A F3A 1.33(2)
C6A F4A 1.356(12)
C6B F4B 1.29(3)
C6B F3B 1.386(16)
